data_4500539
loop_
_publ_author_name
'Yang, Qian'
'Zhang, Xiao-Feng'
'Zhao, Jiong-Peng'
'Hu, Bo-Wen'
'Bu, Xian-He'

_publ_section_title
;
 Cobalt(II)--Azido Coordination Polymers with Dicarboxylate and
 Di(1H-imidazol-1-yl)methane Ligands Exhibiting Ferromagnetic Behaviors
;
_journal_issue 7
_journal_name_full 'Crystal Growth &amp; Design'
_journal_page_first 2839
_journal_paper_doi 10.1021/cg1016615
_journal_volume 11
_journal_year 2011
_chemical_formula_sum 'C30 H26 Co3 N14 O9'
_chemical_formula_weight 903.44
_chemical_name_systematic
; 
 ? 
;
_space_group_IT_number 2
_symmetry_cell_setting triclinic
_symmetry_space_group_name_Hall '-P 1'
_symmetry_space_group_name_H-M 'P -1'
_atom_sites_solution_hydrogens geom
_atom_sites_solution_primary direct
_atom_sites_solution_secondary difmap
_audit_creation_method SHELXL-97
_cell_angle_alpha 99.81(3)
_cell_angle_beta 103.32(3)
_cell_angle_gamma 118.20(3)
_cell_formula_units_Z 1
_cell_length_a 10.134(2)
_cell_length_b 10.554(2)
_cell_length_c 10.689(2)
_cell_measurement_reflns_used 8837
_cell_measurement_temperature 293(2)
_cell_measurement_theta_max 27.5
_cell_measurement_theta_min 3.0
_cell_volume 927.0(5)
_computing_cell_refinement PROCESS-AUTO
_computing_data_collection PROCESS-AUTO
_computing_data_reduction CrystalStructure
_computing_publication_material 'CrystalStructure 3.7.0'
_computing_structure_refinement SHELXL
_computing_structure_solution DirectMethod
_diffrn_ambient_temperature 293(2)
_diffrn_measured_fraction_theta_full 0.996
_diffrn_measured_fraction_theta_max 0.996
_diffrn_measurement_device_type scx-mini
_diffrn_radiation_monochromator graphite
_diffrn_radiation_source 'fine-focus sealed tube'
_diffrn_radiation_type MoK\a
_diffrn_radiation_wavelength 0.71073
_diffrn_reflns_av_R_equivalents 0.0342
_diffrn_reflns_av_sigmaI/netI 0.0414
_diffrn_reflns_limit_h_max 12
_diffrn_reflns_limit_h_min -12
_diffrn_reflns_limit_k_max 12
_diffrn_reflns_limit_k_min -12
_diffrn_reflns_limit_l_max 12
_diffrn_reflns_limit_l_min -12
_diffrn_reflns_number 8142
_diffrn_reflns_theta_full 25.01
_diffrn_reflns_theta_max 25.01
_diffrn_reflns_theta_min 3.01
_exptl_absorpt_coefficient_mu 1.398
_exptl_absorpt_correction_type none
_exptl_crystal_colour Colorless
_exptl_crystal_density_diffrn 1.618
_exptl_crystal_density_method 'not measured'
_exptl_crystal_description Prism
_exptl_crystal_F_000 457
_exptl_crystal_size_max 0.40
_exptl_crystal_size_mid 0.20
_exptl_crystal_size_min 0.20
_refine_diff_density_max 0.882
_refine_diff_density_min -0.327
_refine_diff_density_rms 0.072
_refine_ls_extinction_method none
_refine_ls_goodness_of_fit_ref 1.089
_refine_ls_hydrogen_treatment constr
_refine_ls_matrix_type full
_refine_ls_number_parameters 256
_refine_ls_number_reflns 3265
_refine_ls_number_restraints 0
_refine_ls_restrained_S_all 1.089
_refine_ls_R_factor_all 0.0530
_refine_ls_R_factor_gt 0.0381
_refine_ls_shift/su_max 0.001
_refine_ls_shift/su_mean 0.000
_refine_ls_structure_factor_coef Fsqd
_refine_ls_weighting_details 'calc w=1/[\s^2^(Fo^2^)+(0.0415P)^2^+0.6125P] where P=(Fo^2^+2Fc^2^)/3'
_refine_ls_weighting_scheme calc
_refine_ls_wR_factor_gt 0.0869
_refine_ls_wR_factor_ref 0.0923
_reflns_number_gt 2680
_reflns_number_total 3265
_reflns_threshold_expression >2sigma(I)
_cod_data_source_file cg1016615_si_002.cif
_cod_data_source_block 2
_cod_depositor_comments
;
The following automatic conversions were performed:

'_symmetry_cell_setting' value 'Triclinic' changed to 'triclinic'
according to /home/saulius/struct/CIF-dictionaries/cif_core.dic
dictionary named 'cif_core.dic' version 2.4.1 from 2010-06-29.

Automatic conversion script
Id: cif_fix_values 1715 2011-07-08 13:25:40Z adriana 
;
_cod_original_cell_volume 926.9(3)
_cod_original_sg_symbol_H-M P-1
_cod_database_code 4500539

loop_
_symmetry_equiv_pos_as_xyz
'x, y, z'
'-x, -y, -z'

loop_
_atom_site_label
_atom_site_type_symbol
_atom_site_fract_x
_atom_site_fract_y
_atom_site_fract_z
_atom_site_U_iso_or_equiv
_atom_site_adp_type
_atom_site_occupancy
_atom_site_symmetry_multiplicity
_atom_site_calc_flag
_atom_site_refinement_flags
Co1 Co 0.5000 0.5000 0.5000 0.01923(16) Uani 1 2 d S
Co2 Co 0.85302(5) 0.72466(5) 0.77855(4) 0.02138(14) Uani 1 1 d .
O1 O 0.7489(2) 0.8445(2) 0.7766(2) 0.0303(5) Uani 1 1 d .
O2 O 0.4988(3) 0.6577(3) 0.6445(2) 0.0313(6) Uani 1 1 d .
O4 O 0.0670(3) 0.8871(2) 0.7837(2) 0.0299(5) Uani 1 1 d .
O3 O 0.0617(3) 0.6753(3) 0.7727(3) 0.0373(6) Uani 1 1 d .
N5 N 0.8750(3) 0.7906(3) 0.3779(3) 0.0281(6) Uani 1 1 d .
N4 N 0.6742(3) 0.6744(3) 0.4478(3) 0.0285(6) Uani 1 1 d .
N7 N 0.8830(3) 0.6999(3) -0.0344(3) 0.0269(6) Uani 1 1 d .
N6 N 0.9526(3) 0.7424(3) 0.1859(3) 0.0268(6) Uani 1 1 d .
N1 N 0.6964(3) 0.5149(3) 0.6456(3) 0.0283(6) Uani 1 1 d .
C9 C 0.5349(4) 0.8822(4) 0.7748(3) 0.0234(7) Uani 1 1 d .
C13 C 0.3102(4) 0.8943(3) 0.7991(3) 0.0235(7) Uani 1 1 d .
C10 C 0.6347(4) 1.0388(4) 0.8393(4) 0.0314(8) Uani 1 1 d .
H10A H 0.7436 1.0873 0.8538 0.038 Uiso 1 1 calc R
N2 N 0.7241(3) 0.4151(4) 0.6323(3) 0.0388(8) Uani 1 1 d .
C14 C 0.5983(4) 0.7874(4) 0.7273(3) 0.0234(7) Uani 1 1 d .
C1 C 0.7959(4) 0.6748(4) 0.4232(3) 0.0306(8) Uani 1 1 d .
H1A H 0.8238 0.6043 0.4354 0.037 Uiso 1 1 calc R
C15 C 0.1368(4) 0.8130(4) 0.7842(3) 0.0243(7) Uani 1 1 d .
C7 C 0.9276(4) 0.7985(4) 0.0853(3) 0.0258(7) Uani 1 1 d .
H7A H 0.9399 0.8934 0.0979 0.031 Uiso 1 1 calc R
C8 C 0.3731(4) 0.8118(4) 0.7556(3) 0.0239(7) Uani 1 1 d .
H8A H 0.3059 0.7073 0.7128 0.029 Uiso 1 1 calc R
C12 C 0.4102(4) 1.0508(4) 0.8620(4) 0.0293(8) Uani 1 1 d .
H12A H 0.3685 1.1073 0.8907 0.035 Uiso 1 1 calc R
C11 C 0.5718(4) 1.1223(4) 0.8819(4) 0.0353(9) Uani 1 1 d .
H11A H 0.6385 1.2270 0.9240 0.042 Uiso 1 1 calc R
C3 C 0.7961(4) 0.8671(4) 0.3722(3) 0.0336(8) Uani 1 1 d .
H3A H 0.8216 0.9516 0.3438 0.040 Uiso 1 1 calc R
C2 C 0.6746(4) 0.7948(4) 0.4160(4) 0.0348(8) Uani 1 1 d .
H2A H 0.6017 0.8227 0.4235 0.042 Uiso 1 1 calc R
C4 C 1.0081(4) 0.8210(4) 0.3314(3) 0.0355(9) Uani 1 1 d .
H4A H 1.0722 0.7886 0.3818 0.043 Uiso 1 1 calc R
H4B H 1.0758 0.9297 0.3498 0.043 Uiso 1 1 calc R
C6 C 0.8812(5) 0.5771(4) -0.0058(4) 0.0370(9) Uani 1 1 d .
H6A H 0.8552 0.4897 -0.0704 0.044 Uiso 1 1 calc R
C5 C 0.9224(5) 0.6013(4) 0.1289(4) 0.0374(9) Uani 1 1 d .
H5A H 0.9290 0.5353 0.1739 0.045 Uiso 1 1 calc R
N3 N 0.7473(5) 0.3190(4) 0.6181(4) 0.0775(14) Uani 1 1 d .
O1W O 0.5000 0.5000 0.0000 0.329(9) Uani 1 2 d S
H1WA H 0.5051 0.4422 0.0448 0.494 Uiso 0.50 1 d PR
H1WB H 0.4861 0.4390 -0.0720 0.494 Uiso 0.50 1 d PR

loop_
_atom_site_aniso_label
_atom_site_aniso_U_11
_atom_site_aniso_U_22
_atom_site_aniso_U_33
_atom_site_aniso_U_23
_atom_site_aniso_U_13
_atom_site_aniso_U_12
Co1 0.0166(3) 0.0210(3) 0.0208(3) 0.0049(2) 0.0072(3) 0.0110(3)
Co2 0.0175(2) 0.0228(2) 0.0261(3) 0.00868(18) 0.00912(19) 0.01153(19)
O1 0.0176(12) 0.0283(13) 0.0429(15) 0.0044(11) 0.0082(11) 0.0142(10)
O2 0.0244(12) 0.0303(14) 0.0355(14) -0.0009(11) 0.0106(11) 0.0158(11)
O4 0.0226(12) 0.0304(13) 0.0506(15) 0.0199(11) 0.0204(11) 0.0188(11)
O3 0.0262(13) 0.0266(14) 0.0621(17) 0.0157(12) 0.0188(13) 0.0146(11)
N5 0.0263(15) 0.0331(16) 0.0260(15) 0.0114(13) 0.0145(13) 0.0138(13)
N4 0.0271(15) 0.0283(16) 0.0338(16) 0.0107(13) 0.0173(14) 0.0146(13)
N7 0.0271(15) 0.0273(15) 0.0283(16) 0.0098(12) 0.0116(13) 0.0149(12)
N6 0.0257(15) 0.0332(16) 0.0226(15) 0.0102(12) 0.0122(13) 0.0146(13)
N1 0.0260(15) 0.0257(15) 0.0308(16) 0.0044(12) 0.0034(13) 0.0165(13)
C9 0.0181(16) 0.0281(18) 0.0245(17) 0.0054(14) 0.0063(14) 0.0144(14)
C13 0.0217(16) 0.0239(18) 0.0266(18) 0.0084(14) 0.0090(14) 0.0133(14)
C10 0.0172(17) 0.0292(19) 0.043(2) 0.0058(16) 0.0100(16) 0.0109(15)
N2 0.0290(17) 0.0324(18) 0.0422(19) 0.0010(14) -0.0041(14) 0.0181(15)
C14 0.0214(17) 0.0291(19) 0.0243(17) 0.0099(15) 0.0109(15) 0.0151(15)
C1 0.035(2) 0.033(2) 0.0313(19) 0.0130(16) 0.0161(17) 0.0202(17)
C15 0.0211(16) 0.0257(18) 0.0291(18) 0.0093(14) 0.0105(15) 0.0138(15)
C7 0.0271(18) 0.0235(17) 0.0304(19) 0.0099(15) 0.0137(15) 0.0141(15)
C8 0.0195(16) 0.0190(16) 0.0284(18) 0.0033(13) 0.0065(14) 0.0091(13)
C12 0.0265(18) 0.0260(18) 0.043(2) 0.0089(16) 0.0161(16) 0.0184(15)
C11 0.0238(18) 0.0220(18) 0.055(2) 0.0065(17) 0.0122(17) 0.0108(15)
C3 0.038(2) 0.030(2) 0.038(2) 0.0184(17) 0.0179(18) 0.0174(17)
C2 0.036(2) 0.037(2) 0.046(2) 0.0219(18) 0.0209(18) 0.0245(17)
C4 0.0291(19) 0.047(2) 0.0248(19) 0.0082(16) 0.0131(16) 0.0163(17)
C6 0.053(2) 0.031(2) 0.037(2) 0.0109(16) 0.0200(19) 0.0280(19)
C5 0.053(2) 0.041(2) 0.039(2) 0.0233(18) 0.0239(19) 0.034(2)
N3 0.071(3) 0.053(3) 0.092(3) -0.004(2) -0.013(2) 0.048(2)
O1W 0.109(7) 0.337(17) 0.56(3) 0.124(17) 0.180(12) 0.109(10)

loop_
_atom_type_symbol
_atom_type_description
_atom_type_scat_dispersion_real
_atom_type_scat_dispersion_imag
_atom_type_scat_source
C C 0.0033 0.0016 'International Tables Vol C Tables 4.2.6.8 and 6.1.1.4'
H H 0.0000 0.0000 'International Tables Vol C Tables 4.2.6.8 and 6.1.1.4'
N N 0.0061 0.0033 'International Tables Vol C Tables 4.2.6.8 and 6.1.1.4'
O O 0.0106 0.0060 'International Tables Vol C Tables 4.2.6.8 and 6.1.1.4'
Co Co 0.3494 0.9721 'International Tables Vol C Tables 4.2.6.8 and 6.1.1.4'

loop_
_geom_angle_atom_site_label_1
_geom_angle_atom_site_label_2
_geom_angle_atom_site_label_3
_geom_angle
_geom_angle_site_symmetry_1
_geom_angle_site_symmetry_3
O2 Co1 O2 180.0 . 2_666
O2 Co1 N4 88.01(10) . 2_666
O2 Co1 N4 91.99(10) 2_666 2_666
O2 Co1 N4 91.99(10) . .
O2 Co1 N4 88.01(10) 2_666 .
N4 Co1 N4 180.00(14) 2_666 .
O2 Co1 N1 91.42(10) . .
O2 Co1 N1 88.58(10) 2_666 .
N4 Co1 N1 92.80(11) 2_666 .
N4 Co1 N1 87.20(11) . .
O2 Co1 N1 88.58(10) . 2_666
O2 Co1 N1 91.42(10) 2_666 2_666
N4 Co1 N1 87.20(11) 2_666 2_666
N4 Co1 N1 92.80(11) . 2_666
N1 Co1 N1 180.0 . 2_666
O1 Co2 N1 109.09(10) . .
O1 Co2 O4 97.81(9) . 1_655
N1 Co2 O4 130.13(11) . 1_655
O1 Co2 N7 103.57(11) . 1_556
N1 Co2 N7 105.70(12) . 1_556
O4 Co2 N7 107.69(11) 1_655 1_556
C14 O1 Co2 124.7(2) . .
C14 O2 Co1 136.8(2) . .
C15 O4 Co2 99.30(19) . 1_455
C1 N5 C3 106.6(3) . .
C1 N5 C4 127.1(3) . .
C3 N5 C4 126.1(3) . .
C1 N4 C2 105.6(3) . .
C1 N4 Co1 124.8(2) . .
C2 N4 Co1 129.0(2) . .
C7 N7 C6 105.2(3) . .
C7 N7 Co2 130.0(2) . 1_554
C6 N7 Co2 124.2(2) . 1_554
C7 N6 C5 108.0(3) . .
C7 N6 C4 126.0(3) . .
C5 N6 C4 126.0(3) . .
N2 N1 Co2 123.2(2) . .
N2 N1 Co1 122.5(2) . .
Co2 N1 Co1 112.93(13) . .
C8 C9 C10 119.1(3) . .
C8 C9 C14 119.2(3) . .
C10 C9 C14 121.7(3) . .
C8 C13 C12 119.5(3) . .
C8 C13 C15 119.5(3) . .
C12 C13 C15 120.9(3) . .
C11 C10 C9 120.0(3) . .
C11 C10 H10A 120.0 . .
C9 C10 H10A 120.0 . .
N3 N2 N1 178.7(4) . .
O2 C14 O1 125.0(3) . .
O2 C14 C9 117.2(3) . .
O1 C14 C9 117.8(3) . .
N4 C1 N5 111.4(3) . .
N4 C1 H1A 124.3 . .
N5 C1 H1A 124.3 . .
O3 C15 O4 120.5(3) . .
O3 C15 C13 120.6(3) . .
O4 C15 C13 118.9(3) . .
N7 C7 N6 110.6(3) . .
N7 C7 H7A 124.7 . .
N6 C7 H7A 124.7 . .
C13 C8 C9 121.1(3) . .
C13 C8 H8A 119.4 . .
C9 C8 H8A 119.4 . .
C11 C12 C13 120.0(3) . .
C11 C12 H12A 120.0 . .
C13 C12 H12A 120.0 . .
C12 C11 C10 120.3(3) . .
C12 C11 H11A 119.8 . .
C10 C11 H11A 119.8 . .
C2 C3 N5 106.2(3) . .
C2 C3 H3A 126.9 . .
N5 C3 H3A 126.9 . .
C3 C2 N4 110.1(3) . .
C3 C2 H2A 124.9 . .
N4 C2 H2A 124.9 . .
N5 C4 N6 111.9(3) . .
N5 C4 H4A 109.2 . .
N6 C4 H4A 109.2 . .
N5 C4 H4B 109.2 . .
N6 C4 H4B 109.2 . .
H4A C4 H4B 107.9 . .
C5 C6 N7 110.3(3) . .
C5 C6 H6A 124.9 . .
N7 C6 H6A 124.9 . .
C6 C5 N6 105.9(3) . .
C6 C5 H5A 127.0 . .
N6 C5 H5A 127.0 . .
H1WA O1W H1WB 90.8 . .

loop_
_geom_bond_atom_site_label_1
_geom_bond_atom_site_label_2
_geom_bond_distance
_geom_bond_site_symmetry_2
Co1 O2 2.075(2) .
Co1 O2 2.075(2) 2_666
Co1 N4 2.133(3) 2_666
Co1 N4 2.133(3) .
Co1 N1 2.145(3) .
Co1 N1 2.145(3) 2_666
Co2 O1 1.994(2) .
Co2 N1 2.002(3) .
Co2 O4 2.011(2) 1_655
Co2 N7 2.032(3) 1_556
O1 C14 1.273(4) .
O2 C14 1.243(4) .
O4 C15 1.278(4) .
O4 Co2 2.011(2) 1_455
O3 C15 1.247(4) .
N5 C1 1.351(4) .
N5 C3 1.378(4) .
N5 C4 1.457(4) .
N4 C1 1.317(4) .
N4 C2 1.370(4) .
N7 C7 1.327(4) .
N7 C6 1.374(4) .
N7 Co2 2.032(3) 1_554
N6 C7 1.343(4) .
N6 C5 1.363(4) .
N6 C4 1.462(4) .
N1 N2 1.206(4) .
C9 C8 1.387(4) .
C9 C10 1.393(5) .
C9 C14 1.502(4) .
C13 C8 1.380(4) .
C13 C12 1.390(4) .
C13 C15 1.500(4) .
C10 C11 1.385(5) .
C10 H10A 0.9300 .
N2 N3 1.138(4) .
C1 H1A 0.9300 .
C7 H7A 0.9300 .
C8 H8A 0.9300 .
C12 C11 1.383(5) .
C12 H12A 0.9300 .
C11 H11A 0.9300 .
C3 C2 1.348(5) .
C3 H3A 0.9300 .
C2 H2A 0.9300 .
C4 H4A 0.9700 .
C4 H4B 0.9700 .
C6 C5 1.345(5) .
C6 H6A 0.9300 .
C5 H5A 0.9300 .
O1W H1WA 0.8500 .
O1W H1WB 0.8500 .

loop_
_geom_torsion_atom_site_label_1
_geom_torsion_atom_site_label_2
_geom_torsion_atom_site_label_3
_geom_torsion_atom_site_label_4
_geom_torsion
_geom_torsion_site_symmetry_1
N1 Co2 O1 C14 16.8(3) .
O4 Co2 O1 C14 154.2(3) 1_655
N7 Co2 O1 C14 -95.4(3) 1_556
O2 Co1 O2 C14 -33(100) 2_666
N4 Co1 O2 C14 144.4(3) 2_666
N4 Co1 O2 C14 -35.6(3) .
N1 Co1 O2 C14 51.7(3) .
N1 Co1 O2 C14 -128.3(3) 2_666
O2 Co1 N4 C1 139.1(3) .
O2 Co1 N4 C1 -40.9(3) 2_666
N4 Co1 N4 C1 -81(100) 2_666
N1 Co1 N4 C1 47.8(3) .
N1 Co1 N4 C1 -132.2(3) 2_666
O2 Co1 N4 C2 -50.1(3) .
O2 Co1 N4 C2 129.9(3) 2_666
N4 Co1 N4 C2 90(100) 2_666
N1 Co1 N4 C2 -141.4(3) .
N1 Co1 N4 C2 38.6(3) 2_666
O1 Co2 N1 N2 -175.0(3) .
O4 Co2 N1 N2 66.3(3) 1_655
N7 Co2 N1 N2 -64.2(3) 1_556
O1 Co2 N1 Co1 18.13(16) .
O4 Co2 N1 Co1 -100.54(15) 1_655
N7 Co2 N1 Co1 128.93(13) 1_556
O2 Co1 N1 N2 157.6(3) .
O2 Co1 N1 N2 -22.4(3) 2_666
N4 Co1 N1 N2 69.5(3) 2_666
N4 Co1 N1 N2 -110.5(3) .
N1 Co1 N1 N2 -66(100) 2_666
O2 Co1 N1 Co2 -35.40(14) .
O2 Co1 N1 Co2 144.60(14) 2_666
N4 Co1 N1 Co2 -123.48(14) 2_666
N4 Co1 N1 Co2 56.52(14) .
N1 Co1 N1 Co2 101(100) 2_666
C8 C9 C10 C11 -0.8(5) .
C14 C9 C10 C11 -179.9(3) .
Co2 N1 N2 N3 174(100) .
Co1 N1 N2 N3 -20(20) .
Co1 O2 C14 O1 -24.0(5) .
Co1 O2 C14 C9 157.4(2) .
Co2 O1 C14 O2 -19.4(5) .
Co2 O1 C14 C9 159.2(2) .
C8 C9 C14 O2 17.1(4) .
C10 C9 C14 O2 -163.8(3) .
C8 C9 C14 O1 -161.6(3) .
C10 C9 C14 O1 17.5(5) .
C2 N4 C1 N5 0.4(4) .
Co1 N4 C1 N5 173.0(2) .
C3 N5 C1 N4 -0.7(4) .
C4 N5 C1 N4 -175.4(3) .
Co2 O4 C15 O3 4.8(4) 1_455
Co2 O4 C15 C13 -175.2(2) 1_455
C8 C13 C15 O3 21.7(5) .
C12 C13 C15 O3 -155.2(3) .
C8 C13 C15 O4 -158.4(3) .
C12 C13 C15 O4 24.7(5) .
C6 N7 C7 N6 -0.3(4) .
Co2 N7 C7 N6 -171.9(2) 1_554
C5 N6 C7 N7 -0.2(4) .
C4 N6 C7 N7 177.8(3) .
C12 C13 C8 C9 0.6(5) .
C15 C13 C8 C9 -176.3(3) .
C10 C9 C8 C13 0.1(5) .
C14 C9 C8 C13 179.3(3) .
C8 C13 C12 C11 -0.7(5) .
C15 C13 C12 C11 176.2(3) .
C13 C12 C11 C10 0.0(6) .
C9 C10 C11 C12 0.7(6) .
C1 N5 C3 C2 0.8(4) .
C4 N5 C3 C2 175.5(3) .
N5 C3 C2 N4 -0.5(4) .
C1 N4 C2 C3 0.1(4) .
Co1 N4 C2 C3 -172.1(2) .
C1 N5 C4 N6 88.5(4) .
C3 N5 C4 N6 -85.1(4) .
C7 N6 C4 N5 91.1(4) .
C5 N6 C4 N5 -91.3(4) .
C7 N7 C6 C5 0.6(4) .
Co2 N7 C6 C5 172.9(2) 1_554
N7 C6 C5 N6 -0.8(4) .
C7 N6 C5 C6 0.6(4) .
C4 N6 C5 C6 -177.4(3) .
